data_4506432
loop_
_publ_author_name
'Bouzaid, Jocelyne'
'Schultz, Madeleine'
'Lao, Zane'
'Bartley, John'
'Bostrom, Thor'
'McMurtrie, John'

_publ_section_title
;
 Supramolecular Selection in Molecular Alloys
;
_journal_issue 8
_journal_name_full 'Crystal Growth &amp; Design'
_journal_page_first 3906
_journal_paper_doi 10.1021/cg300320r
_journal_volume 12
_journal_year 2012
_chemical_formula_moiety ' C36 H24 N6 Ru, 2(P F6), 0.5(H2 O)'
_chemical_formula_sum 'C36 H25 F12 N6 O0.5 P2 Ru'
_chemical_formula_weight 940.63
_chemical_name_systematic
; 
 ? 
;
_space_group_IT_number 9
_symmetry_cell_setting monoclinic
_symmetry_space_group_name_Hall 'C -2yc'
_symmetry_space_group_name_H-M 'C 1 c 1'
_atom_sites_solution_hydrogens geom
_atom_sites_solution_primary direct
_atom_sites_solution_secondary difmap
_audit_creation_method SHELXL-97
_cell_angle_alpha 90.00
_cell_angle_beta 101.574(6)
_cell_angle_gamma 90.00
_cell_formula_units_Z 8
_cell_length_a 37.149(2)
_cell_length_b 15.8742(10)
_cell_length_c 12.1522(9)
_cell_measurement_reflns_used 10965
_cell_measurement_temperature 173(2)
_cell_measurement_theta_max 28.7765
_cell_measurement_theta_min 3.0794
_cell_volume 7020.6(8)
_computing_cell_refinement
;
CrysAlis RED, Oxford Diffraction Ltd.,
Version 1.171.32.13 (release 29-11-2007 CrysAlis171 .NET)
(compiled Nov 29 2007,17:23:28)
;
_computing_data_collection
;
CrysAlis CCD, Oxford Diffraction Ltd.,
Version 1.171.32.13 (release 29-11-2007 CrysAlis171 .NET)
(compiled Nov 29 2007,17:23:28)
;
_computing_data_reduction
;
CrysAlis RED, Oxford Diffraction Ltd.,
Version 1.171.32.13 (release 29-11-2007 CrysAlis171 .NET)
(compiled Nov 29 2007,17:23:28)
;
_computing_molecular_graphics
;ORTEPIII (Farrugia, 1997)
WINGX-32 (Farrugia, 1999)
;
_computing_publication_material 'enCIFer 1.0 (CCDC, 2003)'
_computing_structure_refinement 'SHELXL-97 (Sheldrick, 1997)'
_computing_structure_solution 'SIR97 (Altomare, et. al. 1997)'
_diffrn_ambient_temperature 173(2)
_diffrn_detector_area_resol_mean 16.0774
_diffrn_measured_fraction_theta_full 0.997
_diffrn_measured_fraction_theta_max 0.880
_diffrn_measurement_device_type 'Oxford Diffraction Gemini'
_diffrn_measurement_method \w
_diffrn_radiation_monochromator graphite
_diffrn_radiation_source 'Enhance (Mo) X-ray Source'
_diffrn_radiation_type MoK\a
_diffrn_radiation_wavelength 0.71073
_diffrn_reflns_av_R_equivalents 0.0235
_diffrn_reflns_av_sigmaI/netI 0.0531
_diffrn_reflns_limit_h_max 49
_diffrn_reflns_limit_h_min -50
_diffrn_reflns_limit_k_max 20
_diffrn_reflns_limit_k_min -21
_diffrn_reflns_limit_l_max 16
_diffrn_reflns_limit_l_min -16
_diffrn_reflns_number 22629
_diffrn_reflns_theta_full 25.00
_diffrn_reflns_theta_max 28.83
_diffrn_reflns_theta_min 3.08
_diffrn_standards_decay_% 0
_diffrn_standards_number 0
_exptl_absorpt_coefficient_mu 0.643
_exptl_absorpt_correction_T_max 1.000
_exptl_absorpt_correction_T_min 0.97994
_exptl_absorpt_correction_type multi-scan
_exptl_absorpt_process_details
;
CrysAlis RED, Oxford Diffraction Ltd.,
Version 1.171.32.29 (release 10-06-2008 CrysAlis171 .NET)
(compiled Jun 10 2008,16:49:55)
Empirical absorption correction using spherical harmonics,
 implemented in SCALE3 ABSPACK scaling algorithm.
;
_exptl_crystal_colour red
_exptl_crystal_density_diffrn 1.780
_exptl_crystal_density_method 'not measured'
_exptl_crystal_description prism
_exptl_crystal_F_000 3752
_exptl_crystal_size_max 0.20
_exptl_crystal_size_mid 0.15
_exptl_crystal_size_min 0.12
_refine_diff_density_max 1.149
_refine_diff_density_min -0.654
_refine_diff_density_rms 0.082
_refine_ls_abs_structure_details 'Flack H D (1983), Acta Cryst. A39, 876-881'
_refine_ls_abs_structure_Flack 0.300(18)
_refine_ls_extinction_method none
_refine_ls_goodness_of_fit_ref 1.039
_refine_ls_hydrogen_treatment constr
_refine_ls_matrix_type full
_refine_ls_number_parameters 1030
_refine_ls_number_reflns 14783
_refine_ls_number_restraints 38
_refine_ls_restrained_S_all 1.065
_refine_ls_R_factor_all 0.0458
_refine_ls_R_factor_gt 0.0388
_refine_ls_shift/su_max 0.001
_refine_ls_shift/su_mean 0.000
_refine_ls_structure_factor_coef Fsqd
_refine_ls_weighting_details 'calc w=1/[\s^2^(Fo^2^)+(0.0400P)^2^+2.0000P] where P=(Fo^2^+2Fc^2^)/3'
_refine_ls_weighting_scheme calc
_refine_ls_wR_factor_gt 0.0820
_refine_ls_wR_factor_ref 0.0834
_reflns_number_gt 12918
_reflns_number_total 14783
_reflns_threshold_expression >2sigma(I)
_cod_data_source_file cg300320r_si_003.cif
_cod_data_source_block 2
_cod_original_sg_symbol_H-M Cc
_cod_database_code 4506432

loop_
_symmetry_equiv_pos_as_xyz
'x, y, z'
'x, -y, z+1/2'
'x+1/2, y+1/2, z'
'x+1/2, -y+1/2, z+1/2'

loop_
_atom_site_label
_atom_site_type_symbol
_atom_site_fract_x
_atom_site_fract_y
_atom_site_fract_z
_atom_site_U_iso_or_equiv
_atom_site_adp_type
_atom_site_occupancy
_atom_site_symmetry_multiplicity
_atom_site_calc_flag
_atom_site_refinement_flags
_atom_site_disorder_assembly
_atom_site_disorder_group
Ru1 Ru 0.934610(9) 0.78910(2) 0.34863(2) 0.01968(8) Uani 1 1 d . . .
C1 C 1.20028(12) 0.9224(3) 0.5199(4) 0.0263(10) Uani 1 1 d . . .
C2 C 1.22516(13) 0.8121(3) 0.4339(4) 0.0369(11) Uani 1 1 d . . .
H2 H 1.2285 0.7535 0.4241 0.044 Uiso 1 1 calc R . .
C3 C 1.24163(13) 0.8686(4) 0.3712(4) 0.0424(13) Uani 1 1 d . . .
H3 H 1.2558 0.8482 0.3198 0.051 Uiso 1 1 calc R . .
C4 C 1.23731(13) 0.9534(4) 0.3839(5) 0.0451(15) Uani 1 1 d . . .
H4 H 1.2486 0.9920 0.3416 0.054 Uiso 1 1 calc R . .
C5 C 1.21621(13) 0.9836(3) 0.4592(4) 0.0368(13) Uani 1 1 d . . .
C6 C 1.21006(16) 1.0694(4) 0.4786(5) 0.0492(16) Uani 1 1 d . . .
H6 H 1.2204 1.1110 0.4380 0.059 Uiso 1 1 calc R . .
C7 C 1.18979(16) 1.0937(3) 0.5536(5) 0.0517(16) Uani 1 1 d . . .
H7 H 1.1862 1.1522 0.5643 0.062 Uiso 1 1 calc R . .
C8 C 1.17334(14) 1.0340(3) 0.6181(4) 0.0363(12) Uani 1 1 d . . .
C9 C 1.15194(14) 1.0539(3) 0.6962(5) 0.0385(13) Uani 1 1 d . . .
H9 H 1.1472 1.1112 0.7110 0.046 Uiso 1 1 calc R . .
C10 C 1.13764(14) 0.9909(4) 0.7519(5) 0.0394(13) Uani 1 1 d . . .
H10 H 1.1234 1.0043 0.8064 0.047 Uiso 1 1 calc R . .
C11 C 1.14412(12) 0.9072(3) 0.7280(4) 0.0290(10) Uani 1 1 d . . .
H11 H 1.1335 0.8642 0.7657 0.035 Uiso 1 1 calc R . .
C12 C 1.17899(13) 0.9479(2) 0.5994(4) 0.0278(9) Uani 1 1 d . . .
C13 C 1.13673(13) 0.6972(3) 0.3958(4) 0.0277(10) Uani 1 1 d . . .
C14 C 1.10797(13) 0.8208(3) 0.4339(4) 0.0315(11) Uani 1 1 d . . .
H14 H 1.1061 0.8671 0.4819 0.038 Uiso 1 1 calc R . .
C15 C 1.08320(13) 0.8148(3) 0.3310(4) 0.0363(12) Uani 1 1 d . . .
H15 H 1.0649 0.8568 0.3098 0.044 Uiso 1 1 calc R . .
C16 C 1.08536(15) 0.7487(3) 0.2613(5) 0.0377(13) Uani 1 1 d . . .
H16 H 1.0684 0.7445 0.1917 0.045 Uiso 1 1 calc R . .
C17 C 1.11248(13) 0.6867(3) 0.2917(4) 0.0341(11) Uani 1 1 d . . .
C18 C 1.11712(16) 0.6147(3) 0.2237(4) 0.0405(13) Uani 1 1 d . . .
H18 H 1.1002 0.6048 0.1552 0.049 Uiso 1 1 calc R . .
C19 C 1.14552(16) 0.5611(4) 0.2569(5) 0.0448(14) Uani 1 1 d . . .
H19 H 1.1483 0.5149 0.2098 0.054 Uiso 1 1 calc R . .
C20 C 1.17156(13) 0.5714(3) 0.3605(4) 0.0345(11) Uani 1 1 d . . .
C21 C 1.20277(15) 0.5198(3) 0.3984(5) 0.0443(13) Uani 1 1 d . . .
H21 H 1.2079 0.4745 0.3528 0.053 Uiso 1 1 calc R . .
C22 C 1.22493(14) 0.5341(3) 0.4971(5) 0.0405(13) Uani 1 1 d . . .
H22 H 1.2457 0.4992 0.5220 0.049 Uiso 1 1 calc R . .
C23 C 1.21724(13) 0.6018(3) 0.5648(5) 0.0352(11) Uani 1 1 d . . .
H23 H 1.2326 0.6102 0.6363 0.042 Uiso 1 1 calc R . .
C24 C 1.16600(11) 0.6389(3) 0.4301(3) 0.0254(9) Uani 1 1 d . . .
C25 C 1.17347(11) 0.6985(2) 0.8229(4) 0.0228(9) Uani 1 1 d . . .
C26 C 1.11795(12) 0.6722(3) 0.7008(4) 0.0290(10) Uani 1 1 d . . .
H26 H 1.1028 0.6753 0.6279 0.035 Uiso 1 1 calc R . .
C27 C 1.10380(13) 0.6351(3) 0.7883(4) 0.0331(11) Uani 1 1 d . . .
H27 H 1.0798 0.6113 0.7732 0.040 Uiso 1 1 calc R . .
C28 C 1.12434(14) 0.6331(3) 0.8944(4) 0.0369(11) Uani 1 1 d . . .
H28 H 1.1145 0.6103 0.9543 0.044 Uiso 1 1 calc R . .
C29 C 1.16038(13) 0.6651(3) 0.9143(4) 0.0320(10) Uani 1 1 d . . .
C30 C 1.18495(14) 0.6626(3) 1.0227(4) 0.0370(11) Uani 1 1 d . . .
H30 H 1.1764 0.6425 1.0864 0.044 Uiso 1 1 calc R . .
C31 C 1.22003(14) 0.6887(3) 1.0338(4) 0.0409(12) Uani 1 1 d . . .
H31 H 1.2358 0.6855 1.1056 0.049 Uiso 1 1 calc R . .
C32 C 1.23440(13) 0.7213(3) 0.9407(4) 0.0312(10) Uani 1 1 d . . .
C33 C 1.27058(14) 0.7497(4) 0.9486(5) 0.0408(13) Uani 1 1 d . . .
H33 H 1.2880 0.7453 1.0172 0.049 Uiso 1 1 calc R . .
C34 C 1.28030(14) 0.7839(4) 0.8555(5) 0.0434(14) Uani 1 1 d . . .
H34 H 1.3045 0.8044 0.8598 0.052 Uiso 1 1 calc R . .
C35 C 1.25453(13) 0.7888(3) 0.7530(4) 0.0353(11) Uani 1 1 d . . .
H35 H 1.2619 0.8129 0.6894 0.042 Uiso 1 1 calc R . .
C36 C 1.21005(12) 0.7275(2) 0.8356(4) 0.0232(9) Uani 1 1 d . . .
Ru2 Ru 1.177340(9) 0.76571(2) 0.60412(2) 0.02116(8) Uani 1 1 d . . .
C37 C 0.94018(11) 0.9701(3) 0.3246(4) 0.0259(10) Uani 1 1 d . . .
C38 C 0.97095(12) 0.9059(3) 0.2002(4) 0.0301(11) Uani 1 1 d . . .
H38 H 0.9783 0.8565 0.1665 0.036 Uiso 1 1 calc R . .
C39 C 0.98159(14) 0.9860(3) 0.1644(5) 0.0383(12) Uani 1 1 d . . .
H39 H 0.9966 0.9893 0.1097 0.046 Uiso 1 1 calc R . .
C40 C 0.97047(14) 1.0565(4) 0.2076(5) 0.0416(13) Uani 1 1 d . . .
H40 H 0.9770 1.1101 0.1827 0.050 Uiso 1 1 calc R . .
C41 C 0.94910(12) 1.0504(3) 0.2902(4) 0.0310(10) Uani 1 1 d . . .
C42 C 0.93561(16) 1.1224(3) 0.3420(5) 0.0439(12) Uani 1 1 d . . .
H42 H 0.9416 1.1776 0.3215 0.053 Uiso 1 1 calc R . .
C43 C 0.91468(15) 1.1122(3) 0.4189(5) 0.0446(14) Uani 1 1 d . . .
H43 H 0.9055 1.1609 0.4492 0.053 Uiso 1 1 calc R . .
C44 C 0.90574(13) 1.0325(3) 0.4567(4) 0.0344(12) Uani 1 1 d . . .
C45 C 0.88390(14) 1.0164(4) 0.5348(5) 0.0465(15) Uani 1 1 d . . .
H45 H 0.8731 1.0623 0.5666 0.056 Uiso 1 1 calc R . .
C46 C 0.87774(14) 0.9377(4) 0.5661(4) 0.0397(13) Uani 1 1 d . . .
H46 H 0.8632 0.9285 0.6210 0.048 Uiso 1 1 calc R . .
C47 C 0.89287(13) 0.8674(4) 0.5177(4) 0.0380(12) Uani 1 1 d . . .
H47 H 0.8888 0.8119 0.5415 0.046 Uiso 1 1 calc R . .
C48 C 0.91926(11) 0.9601(3) 0.4089(4) 0.0247(9) Uani 1 1 d . . .
C49 C 0.94742(13) 0.6747(3) 0.5371(4) 0.0281(10) Uani 1 1 d . . .
C50 C 0.89325(14) 0.6356(3) 0.4167(4) 0.0367(12) Uani 1 1 d . . .
H50 H 0.8761 0.6430 0.3481 0.044 Uiso 1 1 calc R . .
C51 C 0.88729(16) 0.5723(4) 0.4879(5) 0.0458(15) Uani 1 1 d . . .
H51 H 0.8664 0.5368 0.4685 0.055 Uiso 1 1 calc R . .
C52 C 0.91238(14) 0.5605(3) 0.5895(5) 0.0432(13) Uani 1 1 d . . .
H52 H 0.9082 0.5178 0.6403 0.052 Uiso 1 1 calc R . .
C53 C 0.94323(13) 0.6114(3) 0.6157(4) 0.0357(11) Uani 1 1 d . . .
C54 C 0.97057(15) 0.6052(3) 0.7173(4) 0.0404(13) Uani 1 1 d . . .
H54 H 0.9685 0.5626 0.7707 0.048 Uiso 1 1 calc R . .
C55 C 0.99897(15) 0.6590(4) 0.7373(4) 0.0411(13) Uani 1 1 d . . .
H55 H 1.0158 0.6552 0.8071 0.049 Uiso 1 1 calc R . .
C56 C 1.00504(14) 0.7216(3) 0.6591(4) 0.0306(12) Uani 1 1 d . . .
C57 C 1.03448(13) 0.7768(3) 0.6740(4) 0.0317(12) Uani 1 1 d . . .
H57 H 1.0525 0.7755 0.7416 0.038 Uiso 1 1 calc R . .
C58 C 1.03762(13) 0.8336(3) 0.5907(4) 0.0361(12) Uani 1 1 d . . .
H58 H 1.0582 0.8703 0.5988 0.043 Uiso 1 1 calc R . .
C59 C 1.00987(12) 0.8362(3) 0.4935(4) 0.0276(10) Uani 1 1 d . . .
H59 H 1.0120 0.8762 0.4371 0.033 Uiso 1 1 calc R . .
C60 C 0.97833(13) 0.7281(3) 0.5575(4) 0.0268(10) Uani 1 1 d . . .
C61 C 0.92588(12) 0.6975(3) 0.1386(3) 0.0236(9) Uani 1 1 d . . .
C62 C 0.98492(12) 0.6741(3) 0.2411(4) 0.0276(10) Uani 1 1 d . . .
H62 H 1.0032 0.6816 0.3073 0.033 Uiso 1 1 calc R . .
C63 C 0.99343(14) 0.6247(3) 0.1530(5) 0.0383(12) Uani 1 1 d . . .
H63 H 1.0170 0.5998 0.1600 0.046 Uiso 1 1 calc R . .
C64 C 0.96768(14) 0.6134(3) 0.0589(4) 0.0397(12) Uani 1 1 d . . .
H64 H 0.9734 0.5809 -0.0010 0.048 Uiso 1 1 calc R . .
C65 C 0.93268(13) 0.6490(3) 0.0483(4) 0.0324(10) Uani 1 1 d . . .
C66 C 0.90251(15) 0.6394(3) -0.0467(4) 0.0415(13) Uani 1 1 d . . .
H66 H 0.9063 0.6078 -0.1097 0.050 Uiso 1 1 calc R . .
C67 C 0.86932(14) 0.6739(3) -0.0487(4) 0.0399(12) Uani 1 1 d . . .
H67 H 0.8501 0.6651 -0.1122 0.048 Uiso 1 1 calc R . .
C68 C 0.86233(13) 0.7234(3) 0.0428(4) 0.0283(10) Uani 1 1 d . . .
C69 C 0.82860(13) 0.7651(3) 0.0442(4) 0.0337(12) Uani 1 1 d . . .
H69 H 0.8084 0.7593 -0.0172 0.040 Uiso 1 1 calc R . .
C70 C 0.82554(13) 0.8128(3) 0.1330(4) 0.0349(12) Uani 1 1 d . . .
H70 H 0.8031 0.8415 0.1339 0.042 Uiso 1 1 calc R . .
C71 C 0.85505(11) 0.8207(3) 0.2243(4) 0.0279(10) Uani 1 1 d . . .
H71 H 0.8520 0.8541 0.2867 0.034 Uiso 1 1 calc R . .
C72 C 0.89101(11) 0.7352(3) 0.1362(4) 0.0228(9) Uani 1 1 d . . .
N1 N 1.20494(10) 0.8373(3) 0.5070(3) 0.0303(9) Uani 1 1 d . . .
N2 N 1.16473(10) 0.8845(2) 0.6543(3) 0.0226(8) Uani 1 1 d . . .
N3 N 1.13427(11) 0.7628(2) 0.4665(4) 0.0245(9) Uani 1 1 d . . .
N4 N 1.18902(10) 0.6543(2) 0.5312(3) 0.0273(8) Uani 1 1 d . . .
N5 N 1.15215(10) 0.7034(2) 0.7170(3) 0.0226(8) Uani 1 1 d . . .
N6 N 1.21992(11) 0.7603(2) 0.7427(4) 0.0243(9) Uani 1 1 d . . .
N7 N 0.95108(10) 0.8979(2) 0.2791(3) 0.0232(8) Uani 1 1 d . . .
N8 N 0.91266(10) 0.8796(2) 0.4398(3) 0.0259(9) Uani 1 1 d . . .
N9 N 0.92253(10) 0.6878(2) 0.4403(3) 0.0268(9) Uani 1 1 d . . .
N10 N 0.98103(11) 0.7862(2) 0.4764(4) 0.0220(9) Uani 1 1 d . . .
N11 N 0.95247(10) 0.7105(2) 0.2349(3) 0.0229(8) Uani 1 1 d . . .
N12 N 0.88747(11) 0.7829(2) 0.2269(4) 0.0225(9) Uani 1 1 d . . .
P1A P 1.31433(13) 0.9975(3) 0.6933(4) 0.0391(11) Uani 0.55 1 d PD A 1
F1A F 1.3089(2) 1.0965(4) 0.7103(7) 0.0858(8) Uiso 0.55 1 d PD A 1
F3A F 1.3244(2) 0.9035(4) 0.7022(6) 0.0858(8) Uiso 0.55 1 d PD A 1
F2A F 1.27150(17) 0.9897(5) 0.6749(7) 0.0858(8) Uiso 0.55 1 d PD A 1
F4A F 1.35718(17) 1.0206(5) 0.7284(7) 0.0858(8) Uiso 0.55 1 d PD A 1
F5A F 1.3143(2) 1.0084(5) 0.5663(6) 0.0858(8) Uiso 0.55 1 d PD A 1
F6A F 1.3149(2) 0.9994(5) 0.8263(6) 0.0858(8) Uiso 0.55 1 d PD A 1
P1B P 1.31349(18) 1.0071(5) 0.6829(6) 0.077(3) Uani 0.45 1 d PD B 2
F1B F 1.2891(2) 1.0870(5) 0.7010(8) 0.0858(8) Uiso 0.45 1 d PD B 2
F3B F 1.3442(2) 0.9441(5) 0.6647(8) 0.0858(8) Uiso 0.45 1 d PD B 2
F2B F 1.2769(2) 0.9566(6) 0.6558(8) 0.0858(8) Uiso 0.45 1 d PD B 2
F4B F 1.3477(2) 1.0693(6) 0.7213(8) 0.0858(8) Uiso 0.45 1 d PD B 2
F5B F 1.3098(3) 1.0426(6) 0.5586(7) 0.0858(8) Uiso 0.45 1 d PD B 2
F6B F 1.3156(3) 0.9633(6) 0.8039(7) 0.0858(8) Uiso 0.45 1 d PD B 2
P2 P 1.06224(4) 1.08727(9) 0.46025(13) 0.0409(3) Uani 1 1 d . . .
F7 F 1.06294(12) 1.0765(3) 0.3313(3) 0.0955(16) Uani 1 1 d . . .
F8 F 1.02840(11) 1.0260(3) 0.4473(4) 0.0813(13) Uani 1 1 d . . .
F9 F 1.06133(12) 1.0966(3) 0.5890(3) 0.0906(14) Uani 1 1 d . . .
F10 F 1.09576(12) 1.1479(3) 0.4773(6) 0.134(2) Uani 1 1 d . . .
F11 F 1.03517(11) 1.1641(2) 0.4323(4) 0.0842(13) Uani 1 1 d . . .
F12 F 1.08906(12) 1.0100(2) 0.4885(3) 0.0779(12) Uani 1 1 d . . .
P3 P 1.05030(3) 0.53645(7) 0.47121(11) 0.0259(3) Uani 1 1 d . . .
F13 F 1.04630(8) 0.54118(18) 0.5997(2) 0.0430(7) Uani 1 1 d . . .
F14 F 1.05181(8) 0.63711(15) 0.4682(3) 0.0358(6) Uani 1 1 d . . .
F15 F 1.05426(8) 0.53272(19) 0.3443(2) 0.0423(7) Uani 1 1 d . . .
F16 F 1.04893(8) 0.43522(16) 0.4740(3) 0.0407(7) Uani 1 1 d . . .
F17 F 1.00636(7) 0.53979(17) 0.4321(2) 0.0400(7) Uani 1 1 d . . .
F18 F 1.09419(7) 0.53369(16) 0.5113(2) 0.0357(7) Uani 1 1 d . . .
P4 P 0.79770(4) 1.07335(10) 0.28646(12) 0.0428(3) Uani 1 1 d . . .
F19 F 0.79388(9) 1.0924(3) 0.1555(3) 0.0657(10) Uani 1 1 d . . .
F20 F 0.76658(12) 1.0049(3) 0.2582(3) 0.1062(18) Uani 1 1 d . . .
F21 F 0.80221(9) 1.0554(2) 0.4143(3) 0.0584(9) Uani 1 1 d . . .
F22 F 0.82928(10) 1.1427(2) 0.3133(3) 0.0676(10) Uani 1 1 d . . .
F23 F 0.82983(11) 1.0061(3) 0.2778(3) 0.0740(11) Uani 1 1 d . . .
F24 F 0.76788(10) 1.1431(3) 0.2960(3) 0.0874(14) Uani 1 1 d . . .
O1 O 0.85409(15) 1.2635(3) 0.1525(5) 0.0910(16) Uani 1 1 d . . .

loop_
_atom_site_aniso_label
_atom_site_aniso_U_11
_atom_site_aniso_U_22
_atom_site_aniso_U_33
_atom_site_aniso_U_23
_atom_site_aniso_U_13
_atom_site_aniso_U_12
Ru1 0.02035(16) 0.02158(16) 0.01717(16) 0.00064(14) 0.00392(13) 0.00349(14)
C1 0.021(2) 0.031(3) 0.024(2) 0.0091(19) -0.0039(18) -0.0029(19)
C2 0.035(3) 0.042(3) 0.036(3) 0.007(2) 0.013(2) -0.001(2)
C3 0.028(2) 0.064(4) 0.037(3) 0.014(3) 0.012(2) -0.009(2)
C4 0.028(3) 0.071(4) 0.037(3) 0.027(3) 0.006(2) -0.011(3)
C5 0.027(3) 0.039(3) 0.040(3) 0.014(2) -0.006(2) -0.011(2)
C6 0.042(3) 0.041(3) 0.061(4) 0.020(3) 0.001(3) -0.014(3)
C7 0.051(3) 0.021(3) 0.078(5) 0.013(3) 0.000(3) -0.005(2)
C8 0.031(3) 0.027(2) 0.045(3) 0.011(2) -0.006(2) -0.004(2)
C9 0.034(3) 0.023(3) 0.054(4) -0.004(2) -0.003(2) -0.002(2)
C10 0.030(3) 0.045(3) 0.042(3) -0.015(3) 0.004(2) 0.003(2)
C11 0.025(2) 0.026(2) 0.033(3) -0.001(2) 0.001(2) 0.0001(19)
C12 0.0176(19) 0.025(2) 0.037(3) 0.011(2) -0.0039(17) -0.002(2)
C13 0.031(3) 0.031(3) 0.024(3) 0.0005(19) 0.011(2) -0.013(2)
C14 0.031(2) 0.031(2) 0.034(3) 0.004(2) 0.007(2) -0.007(2)
C15 0.027(3) 0.047(3) 0.029(3) 0.016(2) -0.006(2) -0.003(2)
C16 0.036(3) 0.050(3) 0.026(3) 0.006(2) 0.001(2) -0.019(3)
C17 0.034(3) 0.044(3) 0.025(3) 0.009(2) 0.009(2) -0.011(2)
C18 0.051(3) 0.052(3) 0.021(2) -0.004(2) 0.014(2) -0.025(3)
C19 0.056(3) 0.051(3) 0.034(3) -0.014(3) 0.023(3) -0.024(3)
C20 0.043(3) 0.031(3) 0.034(3) -0.007(2) 0.016(2) -0.016(2)
C21 0.050(3) 0.031(3) 0.059(4) -0.008(2) 0.028(3) -0.005(2)
C22 0.039(3) 0.029(3) 0.057(4) -0.003(2) 0.018(3) 0.003(2)
C23 0.032(3) 0.026(2) 0.048(3) 0.001(2) 0.008(2) 0.001(2)
C24 0.025(2) 0.030(2) 0.023(2) -0.0024(18) 0.0085(18) -0.0088(18)
C25 0.028(2) 0.0115(19) 0.027(2) 0.0011(16) 0.0015(17) 0.0009(16)
C26 0.024(2) 0.024(2) 0.038(3) -0.0003(19) 0.006(2) -0.0067(18)
C27 0.034(3) 0.026(2) 0.039(3) 0.002(2) 0.009(2) -0.0034(19)
C28 0.047(3) 0.025(2) 0.043(3) 0.007(2) 0.021(2) -0.003(2)
C29 0.044(3) 0.028(2) 0.023(2) 0.0043(18) 0.005(2) 0.003(2)
C30 0.054(3) 0.032(3) 0.024(2) 0.003(2) 0.005(2) -0.006(2)
C31 0.054(3) 0.038(3) 0.026(3) 0.001(2) -0.006(2) 0.008(2)
C32 0.035(3) 0.020(2) 0.035(3) -0.0010(19) -0.001(2) 0.0072(19)
C33 0.031(3) 0.053(4) 0.033(3) -0.003(2) -0.009(2) 0.004(3)
C34 0.019(2) 0.060(4) 0.046(4) -0.012(3) -0.004(2) -0.002(2)
C35 0.028(2) 0.033(3) 0.044(3) 0.001(2) 0.006(2) 0.000(2)
C36 0.027(2) 0.017(2) 0.025(2) -0.0002(17) 0.0032(18) 0.0019(17)
Ru2 0.01999(16) 0.02334(16) 0.01993(17) 0.00096(16) 0.00348(13) -0.00224(15)
C37 0.023(2) 0.024(2) 0.029(3) -0.0036(18) -0.0004(18) 0.0037(17)
C38 0.026(2) 0.038(3) 0.027(3) 0.008(2) 0.0056(19) -0.002(2)
C39 0.032(3) 0.044(3) 0.040(3) 0.009(2) 0.010(2) -0.010(2)
C40 0.036(3) 0.039(3) 0.046(3) 0.007(3) 0.002(2) -0.008(2)
C41 0.027(2) 0.025(2) 0.037(3) 0.003(2) -0.003(2) -0.0017(19)
C42 0.051(3) 0.025(2) 0.049(3) -0.008(3) -0.006(2) -0.003(3)
C43 0.048(3) 0.029(3) 0.047(4) -0.012(2) -0.012(3) 0.007(2)
C44 0.027(2) 0.041(3) 0.031(3) -0.009(2) -0.005(2) 0.005(2)
C45 0.031(3) 0.066(4) 0.039(3) -0.020(3) -0.002(2) 0.021(3)
C46 0.031(3) 0.056(4) 0.033(3) -0.009(3) 0.009(2) 0.005(2)
C47 0.030(2) 0.060(3) 0.024(3) -0.002(2) 0.005(2) 0.004(2)
C48 0.019(2) 0.022(2) 0.031(2) -0.0008(18) -0.0031(18) -0.0003(17)
C49 0.035(3) 0.031(2) 0.022(2) 0.0037(19) 0.0139(19) 0.004(2)
C50 0.034(3) 0.034(3) 0.042(3) 0.005(2) 0.006(2) 0.000(2)
C51 0.043(3) 0.044(3) 0.052(4) 0.014(3) 0.014(3) -0.006(3)
C52 0.044(3) 0.042(3) 0.047(3) 0.020(2) 0.017(3) 0.004(2)
C53 0.040(3) 0.039(3) 0.031(3) 0.010(2) 0.015(2) 0.007(2)
C54 0.050(3) 0.049(3) 0.023(3) 0.017(2) 0.011(2) 0.018(3)
C55 0.046(3) 0.062(4) 0.016(2) 0.007(2) 0.006(2) 0.023(3)
C56 0.029(3) 0.040(3) 0.021(3) -0.001(2) 0.002(2) 0.018(2)
C57 0.027(2) 0.041(3) 0.025(3) -0.010(2) -0.002(2) 0.011(2)
C58 0.025(2) 0.039(3) 0.044(3) -0.012(2) 0.005(2) 0.005(2)
C59 0.026(2) 0.029(2) 0.028(2) -0.0056(19) 0.0046(19) 0.0027(19)
C60 0.029(2) 0.032(3) 0.020(2) -0.002(2) 0.0043(19) 0.009(2)
C61 0.030(2) 0.021(2) 0.018(2) -0.0001(16) 0.0014(18) -0.0026(17)
C62 0.029(2) 0.028(2) 0.025(2) -0.0023(18) 0.0019(19) 0.0052(19)
C63 0.041(3) 0.035(3) 0.041(3) -0.003(2) 0.013(2) 0.016(2)
C64 0.051(3) 0.039(3) 0.030(3) -0.011(2) 0.009(2) 0.005(2)
C65 0.042(3) 0.027(2) 0.027(2) -0.0040(19) 0.005(2) 0.006(2)
C66 0.060(3) 0.043(3) 0.019(2) -0.010(2) 0.001(2) -0.004(3)
C67 0.046(3) 0.038(3) 0.029(3) 0.001(2) -0.007(2) -0.006(2)
C68 0.027(2) 0.027(3) 0.027(3) 0.005(2) -0.004(2) -0.0049(19)
C69 0.026(2) 0.039(3) 0.032(3) 0.011(2) -0.003(2) -0.010(2)
C70 0.024(2) 0.040(3) 0.041(3) 0.012(2) 0.007(2) 0.003(2)
C71 0.019(2) 0.033(2) 0.033(3) 0.010(2) 0.0081(19) 0.0038(19)
C72 0.021(2) 0.023(2) 0.023(2) 0.0025(19) 0.0015(18) -0.0043(18)
N1 0.027(2) 0.039(2) 0.023(2) 0.0042(17) 0.0035(16) -0.0079(18)
N2 0.0232(18) 0.023(2) 0.0205(19) -0.0002(15) 0.0007(15) -0.0018(15)
N3 0.021(2) 0.029(2) 0.023(2) 0.0034(16) 0.0025(18) -0.0014(16)
N4 0.027(2) 0.027(2) 0.028(2) 0.0000(16) 0.0061(16) -0.0031(16)
N5 0.029(2) 0.0171(18) 0.022(2) 0.0032(15) 0.0057(16) -0.0017(15)
N6 0.021(2) 0.022(2) 0.030(2) -0.0026(16) 0.0062(18) -0.0024(15)
N7 0.0200(18) 0.0218(19) 0.027(2) 0.0001(15) 0.0038(15) 0.0037(15)
N8 0.0232(19) 0.037(2) 0.0188(19) -0.0015(17) 0.0062(16) 0.0050(17)
N9 0.026(2) 0.028(2) 0.025(2) 0.0005(16) 0.0024(16) -0.0012(16)
N10 0.023(2) 0.023(2) 0.019(2) -0.0048(14) 0.0035(17) 0.0049(15)
N11 0.029(2) 0.0169(18) 0.022(2) 0.0025(15) 0.0037(16) 0.0012(15)
N12 0.020(2) 0.026(2) 0.022(2) 0.0067(15) 0.0063(17) 0.0007(14)
P1A 0.0377(9) 0.045(2) 0.034(2) -0.0177(18) 0.0054(18) -0.0145(18)
P1B 0.0377(9) 0.131(7) 0.064(4) 0.049(4) 0.017(3) 0.013(4)
P2 0.0416(8) 0.0330(7) 0.0441(9) 0.0081(6) -0.0006(6) 0.0014(6)
F7 0.104(3) 0.129(4) 0.060(3) 0.038(3) 0.032(2) 0.060(3)
F8 0.074(3) 0.088(3) 0.070(3) -0.007(2) -0.012(2) -0.041(2)
F9 0.114(3) 0.103(3) 0.045(2) -0.028(2) -0.009(2) 0.012(3)
F10 0.069(3) 0.076(3) 0.255(7) 0.013(4) 0.025(4) -0.027(2)
F11 0.080(3) 0.075(3) 0.102(3) 0.024(2) 0.028(2) 0.042(2)
F12 0.093(3) 0.057(2) 0.070(3) 0.0133(19) -0.015(2) 0.028(2)
P3 0.0289(7) 0.0275(6) 0.0211(5) -0.0017(5) 0.0044(5) 0.0012(5)
F13 0.066(2) 0.0439(17) 0.0218(15) -0.0019(12) 0.0154(13) 0.0070(14)
F14 0.0412(15) 0.0232(14) 0.0410(15) 0.0071(12) 0.0034(12) 0.0002(11)
F15 0.0498(17) 0.0526(18) 0.0271(15) -0.0069(13) 0.0142(13) -0.0033(14)
F16 0.0462(19) 0.0231(14) 0.0506(17) 0.0015(14) 0.0048(15) -0.0015(13)
F17 0.0249(14) 0.0454(16) 0.0477(18) 0.0067(13) 0.0031(12) -0.0009(12)
F18 0.0263(14) 0.0331(14) 0.0443(17) -0.0087(12) -0.0013(12) 0.0027(11)
P4 0.0348(7) 0.0611(9) 0.0315(7) 0.0002(7) 0.0046(6) 0.0020(7)
F19 0.0461(19) 0.117(3) 0.0329(18) 0.0068(19) 0.0048(14) 0.003(2)
F20 0.094(3) 0.169(5) 0.059(3) -0.034(3) 0.022(2) -0.083(3)
F21 0.0540(19) 0.084(2) 0.0358(18) 0.0057(16) 0.0060(15) 0.0030(17)
F22 0.073(2) 0.065(2) 0.067(2) -0.0112(18) 0.0186(19) -0.0234(19)
F23 0.084(3) 0.082(3) 0.058(2) 0.004(2) 0.020(2) 0.031(2)
F24 0.070(2) 0.132(4) 0.062(2) 0.013(2) 0.020(2) 0.060(3)
O1 0.108(4) 0.082(3) 0.093(4) -0.016(3) 0.044(3) 0.002(3)

loop_
_atom_type_symbol
_atom_type_description
_atom_type_scat_dispersion_real
_atom_type_scat_dispersion_imag
_atom_type_scat_source
C C 0.0033 0.0016 'International Tables Vol C Tables 4.2.6.8 and 6.1.1.4'
H H 0.0000 0.0000 'International Tables Vol C Tables 4.2.6.8 and 6.1.1.4'
N N 0.0061 0.0033 'International Tables Vol C Tables 4.2.6.8 and 6.1.1.4'
F F 0.0171 0.0103 'International Tables Vol C Tables 4.2.6.8 and 6.1.1.4'
P P 0.1023 0.0942 'International Tables Vol C Tables 4.2.6.8 and 6.1.1.4'
Ru Ru -1.2594 0.8363 'International Tables Vol C Tables 4.2.6.8 and 6.1.1.4'
O O 0.0106 0.0060 'International Tables Vol C Tables 4.2.6.8 and 6.1.1.4'

loop_
_geom_angle_atom_site_label_1
_geom_angle_atom_site_label_2
_geom_angle_atom_site_label_3
_geom_angle
N12 Ru1 N9 96.06(14)
N12 Ru1 N11 80.31(15)
N9 Ru1 N11 91.39(15)
N12 Ru1 N7 91.43(14)
N9 Ru1 N7 171.41(16)
N11 Ru1 N7 94.02(14)
N12 Ru1 N10 175.45(14)
N9 Ru1 N10 79.43(15)
N11 Ru1 N10 99.02(15)
N7 Ru1 N10 93.12(15)
N12 Ru1 N8 92.73(15)
N9 Ru1 N8 95.75(15)
N11 Ru1 N8 170.53(15)
N7 Ru1 N8 79.65(14)
N10 Ru1 N8 88.42(14)
N1 C1 C5 122.6(4)
N1 C1 C12 117.1(4)
C5 C1 C12 120.3(4)
N1 C2 C3 122.6(5)
N1 C2 H2 118.7
C3 C2 H2 118.7
C4 C3 C2 119.7(5)
C4 C3 H3 120.1
C2 C3 H3 120.1
C3 C4 C5 120.2(5)
C3 C4 H4 119.9
C5 C4 H4 119.9
C4 C5 C6 124.7(5)
C4 C5 C1 116.8(5)
C6 C5 C1 118.4(5)
C7 C6 C5 121.4(5)
C7 C6 H6 119.3
C5 C6 H6 119.3
C6 C7 C8 122.3(5)
C6 C7 H7 118.9
C8 C7 H7 118.9
C9 C8 C12 117.0(5)
C9 C8 C7 125.8(5)
C12 C8 C7 117.2(5)
C10 C9 C8 120.1(5)
C10 C9 H9 119.9
C8 C9 H9 119.9
C9 C10 C11 119.5(5)
C9 C10 H10 120.3
C11 C10 H10 120.3
N2 C11 C10 122.9(5)
N2 C11 H11 118.6
C10 C11 H11 118.6
N2 C12 C8 123.3(5)
N2 C12 C1 116.3(4)
C8 C12 C1 120.4(4)
N3 C13 C17 123.0(5)
N3 C13 C24 117.1(4)
C17 C13 C24 119.9(4)
N3 C14 C15 121.7(5)
N3 C14 H14 119.1
C15 C14 H14 119.1
C16 C15 C14 119.9(5)
C16 C15 H15 120.1
C14 C15 H15 120.1
C15 C16 C17 120.4(5)
C15 C16 H16 119.8
C17 C16 H16 119.8
C16 C17 C13 116.7(5)
C16 C17 C18 124.6(5)
C13 C17 C18 118.8(5)
C19 C18 C17 120.2(5)
C19 C18 H18 119.9
C17 C18 H18 119.9
C18 C19 C20 122.6(5)
C18 C19 H19 118.7
C20 C19 H19 118.7
C24 C20 C21 117.0(4)
C24 C20 C19 117.4(5)
C21 C20 C19 125.7(5)
C22 C21 C20 120.8(5)
C22 C21 H21 119.6
C20 C21 H21 119.6
C21 C22 C23 119.5(5)
C21 C22 H22 120.3
C23 C22 H22 120.3
N4 C23 C22 122.2(5)
N4 C23 H23 118.9
C22 C23 H23 118.9
N4 C24 C20 122.3(4)
N4 C24 C13 116.7(4)
C20 C24 C13 121.0(4)
N5 C25 C29 122.5(4)
N5 C25 C36 116.5(4)
C29 C25 C36 121.0(4)
N5 C26 C27 122.0(4)
N5 C26 H26 119.0
C27 C26 H26 119.0
C28 C27 C26 120.2(4)
C28 C27 H27 119.9
C26 C27 H27 119.9
C27 C28 C29 119.2(4)
C27 C28 H28 120.4
C29 C28 H28 120.4
C25 C29 C28 118.0(4)
C25 C29 C30 118.4(4)
C28 C29 C30 123.5(4)
C31 C30 C29 120.3(5)
C31 C30 H30 119.9
C29 C30 H30 119.9
C30 C31 C32 122.3(4)
C30 C31 H31 118.8
C32 C31 H31 118.8
C33 C32 C36 118.0(5)
C33 C32 C31 124.3(5)
C36 C32 C31 117.7(4)
C34 C33 C32 118.7(5)
C34 C33 H33 120.7
C32 C33 H33 120.7
C33 C34 C35 120.5(5)
C33 C34 H34 119.8
C35 C34 H34 119.8
N6 C35 C34 122.0(5)
N6 C35 H35 119.0
C34 C35 H35 119.0
N6 C36 C32 123.2(4)
N6 C36 C25 116.6(4)
C32 C36 C25 120.2(4)
N1 Ru2 N5 173.20(15)
N1 Ru2 N4 93.17(15)
N5 Ru2 N4 92.12(15)
N1 Ru2 N2 80.42(15)
N5 Ru2 N2 94.68(14)
N4 Ru2 N2 171.79(15)
N1 Ru2 N6 95.87(15)
N5 Ru2 N6 79.24(15)
N4 Ru2 N6 96.97(15)
N2 Ru2 N6 88.83(14)
N1 Ru2 N3 86.69(15)
N5 Ru2 N3 98.43(15)
N4 Ru2 N3 80.16(15)
N2 Ru2 N3 94.27(14)
N6 Ru2 N3 176.28(13)
N7 C37 C41 122.3(4)
N7 C37 C48 116.7(4)
C41 C37 C48 121.1(4)
N7 C38 C39 122.3(5)
N7 C38 H38 118.9
C39 C38 H38 118.9
C40 C39 C38 120.0(5)
C40 C39 H39 120.0
C38 C39 H39 120.0
C39 C40 C41 119.2(5)
C39 C40 H40 120.4
C41 C40 H40 120.4
C37 C41 C40 118.6(4)
C37 C41 C42 117.8(4)
C40 C41 C42 123.7(5)
C43 C42 C41 120.7(5)
C43 C42 H42 119.7
C41 C42 H42 119.7
C42 C43 C44 122.9(5)
C42 C43 H43 118.5
C44 C43 H43 118.5
C45 C44 C43 126.6(5)
C45 C44 C48 115.5(5)
C43 C44 C48 117.8(5)
C46 C45 C44 121.5(5)
C46 C45 H45 119.3
C44 C45 H45 119.3
C45 C46 C47 120.5(5)
C45 C46 H46 119.7
C47 C46 H46 119.7
N8 C47 C46 120.1(5)
N8 C47 H47 119.9
C46 C47 H47 119.9
N8 C48 C37 117.3(4)
N8 C48 C44 123.1(4)
C37 C48 C44 119.6(4)
N9 C49 C60 116.7(4)
N9 C49 C53 123.0(4)
C60 C49 C53 120.3(4)
N9 C50 C51 122.7(5)
N9 C50 H50 118.6
C51 C50 H50 118.6
C50 C51 C52 119.3(5)
C50 C51 H51 120.3
C52 C51 H51 120.3
C53 C52 C51 119.8(5)
C53 C52 H52 120.1
C51 C52 H52 120.1
C52 C53 C49 117.2(4)
C52 C53 C54 124.5(5)
C49 C53 C54 118.3(5)
C55 C54 C53 120.5(5)
C55 C54 H54 119.8
C53 C54 H54 119.8
C54 C55 C56 123.2(5)
C54 C55 H55 118.4
C56 C55 H55 118.4
C57 C56 C60 117.6(5)
C57 C56 C55 125.5(5)
C60 C56 C55 116.9(5)
C58 C57 C56 119.9(5)
C58 C57 H57 120.0
C56 C57 H57 120.0
C57 C58 C59 118.8(5)
C57 C58 H58 120.6
C59 C58 H58 120.6
N10 C59 C58 123.6(5)
N10 C59 H59 118.2
C58 C59 H59 118.2
N10 C60 C49 117.0(4)
N10 C60 C56 122.3(5)
C49 C60 C56 120.7(5)
N11 C61 C65 122.1(4)
N11 C61 C72 116.4(4)
C65 C61 C72 121.4(4)
N11 C62 C63 122.6(4)
N11 C62 H62 118.7
C63 C62 H62 118.7
C64 C63 C62 119.2(4)
C64 C63 H63 120.4
C62 C63 H63 120.4
C63 C64 C65 120.8(4)
C63 C64 H64 119.6
C65 C64 H64 119.6
C64 C65 C61 117.3(4)
C64 C65 C66 126.0(4)
C61 C65 C66 116.7(4)
C67 C66 C65 122.2(5)
C67 C66 H66 118.9
C65 C66 H66 118.9
C66 C67 C68 121.3(5)
C66 C67 H67 119.4
C68 C67 H67 119.4
C72 C68 C69 117.1(5)
C72 C68 C67 118.5(5)
C69 C68 C67 124.4(4)
C70 C69 C68 119.3(5)
C70 C69 H69 120.3
C68 C69 H69 120.3
C69 C70 C71 120.6(5)
C69 C70 H70 119.7
C71 C70 H70 119.7
N12 C71 C70 122.4(5)
N12 C71 H71 118.8
C70 C71 H71 118.8
N12 C72 C68 123.1(4)
N12 C72 C61 116.9(4)
C68 C72 C61 120.0(4)
C2 N1 C1 118.0(4)
C2 N1 Ru2 129.0(3)
C1 N1 Ru2 112.9(3)
C11 N2 C12 117.2(4)
C11 N2 Ru2 129.6(3)
C12 N2 Ru2 113.2(3)
C14 N3 C13 118.3(4)
C14 N3 Ru2 128.4(3)
C13 N3 Ru2 112.8(3)
C23 N4 C24 118.2(4)
C23 N4 Ru2 128.5(3)
C24 N4 Ru2 113.0(3)
C26 N5 C25 118.0(4)
C26 N5 Ru2 128.5(3)
C25 N5 Ru2 113.4(3)
C35 N6 C36 117.6(4)
C35 N6 Ru2 128.5(4)
C36 N6 Ru2 113.8(3)
C38 N7 C37 117.7(4)
C38 N7 Ru1 128.8(3)
C37 N7 Ru1 113.5(3)
C47 N8 C48 119.2(4)
C47 N8 Ru1 127.9(4)
C48 N8 Ru1 112.9(3)
C50 N9 C49 117.9(4)
C50 N9 Ru1 128.2(3)
C49 N9 Ru1 113.8(3)
C59 N10 C60 117.9(4)
C59 N10 Ru1 129.3(3)
C60 N10 Ru1 112.5(3)
C62 N11 C61 117.9(4)
C62 N11 Ru1 129.5(3)
C61 N11 Ru1 112.6(3)
C71 N12 C72 117.4(4)
C71 N12 Ru1 128.9(3)
C72 N12 Ru1 113.7(3)
F3A P1A F5A 97.5(4)
F3A P1A F2A 99.1(4)
F5A P1A F2A 93.9(5)
F3A P1A F1A 167.9(5)
F5A P1A F1A 92.5(5)
F2A P1A F1A 86.9(4)
F3A P1A F4A 89.4(4)
F5A P1A F4A 92.4(5)
F2A P1A F4A 168.6(5)
F1A P1A F4A 83.4(4)
F3A P1A F6A 89.6(5)
F5A P1A F6A 172.5(5)
F2A P1A F6A 87.4(5)
F1A P1A F6A 80.2(4)
F4A P1A F6A 85.1(4)
F2B P1B F3B 105.7(6)
F2B P1B F5B 94.4(6)
F3B P1B F5B 91.0(6)
F2B P1B F1B 86.7(5)
F3B P1B F1B 167.1(7)
F5B P1B F1B 84.7(5)
F2B P1B F4B 170.8(7)
F3B P1B F4B 83.0(5)
F5B P1B F4B 88.3(6)
F1B P1B F4B 84.8(6)
F2B P1B F6B 81.4(6)
F3B P1B F6B 87.1(6)
F5B P1B F6B 174.8(7)
F1B P1B F6B 98.2(6)
F4B P1B F6B 96.3(6)
F10 P2 F8 178.1(3)
F10 P2 F11 90.5(3)
F8 P2 F11 89.7(2)
F10 P2 F12 89.9(3)
F8 P2 F12 89.9(2)
F11 P2 F12 179.5(3)
F10 P2 F9 89.2(3)
F8 P2 F9 88.9(2)
F11 P2 F9 90.1(2)
F12 P2 F9 89.7(2)
F10 P2 F7 91.5(3)
F8 P2 F7 90.3(3)
F11 P2 F7 90.4(2)
F12 P2 F7 89.8(2)
F9 P2 F7 179.1(3)
F15 P3 F13 179.46(18)
F15 P3 F14 90.28(17)
F13 P3 F14 89.18(17)
F15 P3 F18 90.44(16)
F13 P3 F18 89.56(16)
F14 P3 F18 89.77(15)
F15 P3 F17 90.03(16)
F13 P3 F17 89.97(16)
F14 P3 F17 89.92(15)
F18 P3 F17 179.44(19)
F15 P3 F16 89.57(18)
F13 P3 F16 90.97(17)
F14 P3 F16 179.8(2)
F18 P3 F16 90.04(15)
F17 P3 F16 90.27(15)
F21 P4 F20 91.1(2)
F21 P4 F24 89.5(2)
F20 P4 F24 90.2(3)
F21 P4 F22 89.7(2)
F20 P4 F22 179.2(2)
F24 P4 F22 90.0(2)
F21 P4 F19 178.9(2)
F20 P4 F19 89.9(2)
F24 P4 F19 91.0(2)
F22 P4 F19 89.3(2)
F21 P4 F23 90.6(2)
F20 P4 F23 92.9(3)
F24 P4 F23 176.9(3)
F22 P4 F23 86.9(2)
F19 P4 F23 88.8(2)

loop_
_geom_bond_atom_site_label_1
_geom_bond_atom_site_label_2
_geom_bond_distance
Ru1 N12 2.056(4)
Ru1 N9 2.057(4)
Ru1 N11 2.068(4)
Ru1 N7 2.069(4)
Ru1 N10 2.076(4)
Ru1 N8 2.078(4)
C1 N1 1.376(6)
C1 C5 1.419(7)
C1 C12 1.424(7)
C2 N1 1.335(6)
C2 C3 1.395(7)
C2 H2 0.9500
C3 C4 1.369(8)
C3 H3 0.9500
C4 C5 1.403(8)
C4 H4 0.9500
C5 C6 1.408(8)
C6 C7 1.350(9)
C6 H6 0.9500
C7 C8 1.441(7)
C7 H7 0.9500
C8 C9 1.391(7)
C8 C12 1.409(6)
C9 C10 1.373(7)
C9 H9 0.9500
C10 C11 1.392(7)
C10 H10 0.9500
C11 N2 1.340(6)
C11 H11 0.9500
C12 N2 1.371(5)
C13 N3 1.364(6)
C13 C17 1.408(7)
C13 C24 1.425(6)
C14 N3 1.343(6)
C14 C15 1.399(7)
C14 H14 0.9500
C15 C16 1.361(8)
C15 H15 0.9500
C16 C17 1.404(8)
C16 H16 0.9500
C17 C18 1.441(7)
C18 C19 1.352(8)
C18 H18 0.9500
C19 C20 1.434(7)
C19 H19 0.9500
C20 C24 1.407(6)
C20 C21 1.419(7)
C21 C22 1.331(8)
C21 H21 0.9500
C22 C23 1.417(7)
C22 H22 0.9500
C23 N4 1.336(6)
C23 H23 0.9500
C24 N4 1.371(6)
C25 N5 1.370(5)
C25 C29 1.403(6)
C25 C36 1.414(6)
C26 N5 1.341(5)
C26 C27 1.407(6)
C26 H26 0.9500
C27 C28 1.361(7)
C27 H27 0.9500
C28 C29 1.407(6)
C28 H28 0.9500
C29 C30 1.445(6)
C30 C31 1.348(7)
C30 H30 0.9500
C31 C32 1.440(7)
C31 H31 0.9500
C32 C33 1.403(7)
C32 C36 1.413(6)
C33 C34 1.366(8)
C33 H33 0.9500
C34 C35 1.413(7)
C34 H34 0.9500
C35 N6 1.345(6)
C35 H35 0.9500
C36 N6 1.359(6)
Ru2 N1 2.054(4)
Ru2 N5 2.062(4)
Ru2 N4 2.063(4)
Ru2 N2 2.064(4)
Ru2 N6 2.068(4)
Ru2 N3 2.070(4)
C37 N7 1.368(5)
C37 C41 1.401(6)
C37 C48 1.414(6)
C38 N7 1.328(6)
C38 C39 1.425(7)
C38 H38 0.9500
C39 C40 1.336(7)
C39 H39 0.9500
C40 C41 1.402(7)
C40 H40 0.9500
C41 C42 1.443(7)
C42 C43 1.339(8)
C42 H42 0.9500
C43 C44 1.408(8)
C43 H43 0.9500
C44 C45 1.390(8)
C44 C48 1.424(6)
C45 C46 1.339(8)
C45 H45 0.9500
C46 C47 1.427(7)
C46 H46 0.9500
C47 N8 1.325(6)
C47 H47 0.9500
C48 N8 1.367(6)
C49 N9 1.358(6)
C49 C60 1.409(7)
C49 C53 1.416(6)
C50 N9 1.352(6)
C50 C51 1.372(7)
C50 H50 0.9500
C51 C52 1.403(7)
C51 H51 0.9500
C52 C53 1.386(7)
C52 H52 0.9500
C53 C54 1.436(7)
C54 C55 1.342(8)
C54 H54 0.9500
C55 C56 1.425(7)
C55 H55 0.9500
C56 C57 1.384(8)
C56 C60 1.424(7)
C57 C58 1.378(7)
C57 H57 0.9500
C58 C59 1.403(7)
C58 H58 0.9500
C59 N10 1.316(6)
C59 H59 0.9500
C60 N10 1.368(6)
C61 N11 1.388(6)
C61 C65 1.404(6)
C61 C72 1.423(6)
C62 N11 1.325(5)
C62 C63 1.413(6)
C62 H62 0.9500
C63 C64 1.347(7)
C63 H63 0.9500
C64 C65 1.400(6)
C64 H64 0.9500
C65 C66 1.447(7)
C66 C67 1.344(7)
C66 H66 0.9500
C67 C68 1.427(7)
C67 H67 0.9500
C68 C72 1.405(6)
C68 C69 1.421(7)
C69 C70 1.342(7)
C69 H69 0.9500
C70 C71 1.400(6)
C70 H70 0.9500
C71 N12 1.340(6)
C71 H71 0.9500
C72 N12 1.365(6)
P1A F3A 1.536(7)
P1A F5A 1.553(7)
P1A F2A 1.567(7)
P1A F1A 1.603(7)
P1A F4A 1.606(6)
P1A F6A 1.613(7)
P1B F2B 1.554(8)
P1B F3B 1.565(8)
P1B F5B 1.592(8)
P1B F1B 1.599(8)
P1B F4B 1.602(8)
P1B F6B 1.615(8)
P2 F10 1.554(4)
P2 F8 1.572(4)
P2 F11 1.574(4)
P2 F12 1.574(4)
P2 F9 1.579(4)
P2 F7 1.582(4)
P3 F15 1.580(3)
P3 F13 1.599(3)
P3 F14 1.600(3)
P3 F18 1.606(3)
P3 F17 1.607(3)
P3 F16 1.608(3)
P4 F21 1.555(3)
P4 F20 1.573(4)
P4 F24 1.587(4)
P4 F22 1.594(4)
P4 F19 1.598(3)
P4 F23 1.620(4)

loop_
_geom_torsion_atom_site_label_1
_geom_torsion_atom_site_label_2
_geom_torsion_atom_site_label_3
_geom_torsion_atom_site_label_4
_geom_torsion
N1 C2 C3 C4 0.1(8)
C2 C3 C4 C5 -0.4(8)
C3 C4 C5 C6 180.0(5)
C3 C4 C5 C1 0.3(7)
N1 C1 C5 C4 0.0(7)
C12 C1 C5 C4 178.9(4)
N1 C1 C5 C6 -179.6(4)
C12 C1 C5 C6 -0.7(7)
C4 C5 C6 C7 -179.1(5)
C1 C5 C6 C7 0.5(8)
C5 C6 C7 C8 0.0(9)
C6 C7 C8 C9 -179.5(5)
C6 C7 C8 C12 -0.4(8)
C12 C8 C9 C10 0.6(7)
C7 C8 C9 C10 179.7(5)
C8 C9 C10 C11 -1.3(8)
C9 C10 C11 N2 1.8(8)
C9 C8 C12 N2 -0.3(7)
C7 C8 C12 N2 -179.5(4)
C9 C8 C12 C1 179.4(4)
C7 C8 C12 C1 0.2(7)
N1 C1 C12 N2 -0.9(6)
C5 C1 C12 N2 -179.9(4)
N1 C1 C12 C8 179.3(4)
C5 C1 C12 C8 0.4(7)
N3 C14 C15 C16 0.2(7)
C14 C15 C16 C17 -0.4(7)
C15 C16 C17 C13 -0.3(7)
C15 C16 C17 C18 -179.7(4)
N3 C13 C17 C16 1.3(7)
C24 C13 C17 C16 -177.2(4)
N3 C13 C17 C18 -179.3(4)
C24 C13 C17 C18 2.3(6)
C16 C17 C18 C19 175.8(5)
C13 C17 C18 C19 -3.6(7)
C17 C18 C19 C20 1.5(7)
C18 C19 C20 C24 1.9(7)
C18 C19 C20 C21 -177.3(5)
C24 C20 C21 C22 1.9(7)
C19 C20 C21 C22 -178.9(5)
C20 C21 C22 C23 -0.2(8)
C21 C22 C23 N4 -2.4(7)
C21 C20 C24 N4 -1.2(6)
C19 C20 C24 N4 179.5(4)
C21 C20 C24 C13 176.1(4)
C19 C20 C24 C13 -3.2(6)
N3 C13 C24 N4 0.0(6)
C17 C13 C24 N4 178.5(4)
N3 C13 C24 C20 -177.4(4)
C17 C13 C24 C20 1.1(6)
N5 C26 C27 C28 2.8(7)
C26 C27 C28 C29 -2.9(7)
N5 C25 C29 C28 2.2(6)
C36 C25 C29 C28 -176.6(4)
N5 C25 C29 C30 -180.0(4)
C36 C25 C29 C30 1.3(6)
C27 C28 C29 C25 0.5(7)
C27 C28 C29 C30 -177.3(4)
C25 C29 C30 C31 -2.7(7)
C28 C29 C30 C31 175.0(5)
C29 C30 C31 C32 1.2(8)
C30 C31 C32 C33 179.5(5)
C30 C31 C32 C36 1.7(7)
C36 C32 C33 C34 1.7(7)
C31 C32 C33 C34 -176.2(5)
C32 C33 C34 C35 -1.3(8)
C33 C34 C35 N6 -0.2(8)
C33 C32 C36 N6 -0.7(6)
C31 C32 C36 N6 177.3(4)
C33 C32 C36 C25 179.0(4)
C31 C32 C36 C25 -3.1(6)
N5 C25 C36 N6 2.4(5)
C29 C25 C36 N6 -178.8(4)
N5 C25 C36 C32 -177.2(4)
C29 C25 C36 C32 1.6(6)
N7 C38 C39 C40 -2.3(8)
C38 C39 C40 C41 1.5(8)
N7 C37 C41 C40 -1.1(7)
C48 C37 C41 C40 178.9(4)
N7 C37 C41 C42 178.8(4)
C48 C37 C41 C42 -1.2(6)
C39 C40 C41 C37 0.1(7)
C39 C40 C41 C42 -179.8(5)
C37 C41 C42 C43 -1.3(7)
C40 C41 C42 C43 178.7(5)
C41 C42 C43 C44 2.4(8)
C42 C43 C44 C45 -179.1(5)
C42 C43 C44 C48 -1.0(8)
C43 C44 C45 C46 -178.8(5)
C48 C44 C45 C46 3.1(7)
C44 C45 C46 C47 -1.5(8)
C45 C46 C47 N8 -1.2(7)
N7 C37 C48 N8 1.8(5)
C41 C37 C48 N8 -178.2(4)
N7 C37 C48 C44 -177.4(4)
C41 C37 C48 C44 2.6(6)
C45 C44 C48 N8 -2.3(6)
C43 C44 C48 N8 179.4(4)
C45 C44 C48 C37 176.9(4)
C43 C44 C48 C37 -1.5(6)
N9 C50 C51 C52 0.0(8)
C50 C51 C52 C53 -1.5(8)
C51 C52 C53 C49 1.0(7)
C51 C52 C53 C54 179.7(5)
N9 C49 C53 C52 1.2(7)
C60 C49 C53 C52 -179.3(4)
N9 C49 C53 C54 -177.7(4)
C60 C49 C53 C54 1.9(7)
C52 C53 C54 C55 -177.8(5)
C49 C53 C54 C55 1.0(7)
C53 C54 C55 C56 -3.4(8)
C54 C55 C56 C57 -177.8(5)
C54 C55 C56 C60 2.7(7)
C60 C56 C57 C58 -1.8(7)
C55 C56 C57 C58 178.7(5)
C56 C57 C58 C59 2.4(7)
C57 C58 C59 N10 -1.1(7)
N9 C49 C60 N10 -2.1(6)
C53 C49 C60 N10 178.3(4)
N9 C49 C60 C56 177.1(4)
C53 C49 C60 C56 -2.5(7)
C57 C56 C60 N10 -0.1(7)
C55 C56 C60 N10 179.5(4)
C57 C56 C60 C49 -179.3(4)
C55 C56 C60 C49 0.3(7)
N11 C62 C63 C64 -0.3(7)
C62 C63 C64 C65 -0.8(8)
C63 C64 C65 C61 0.9(7)
C63 C64 C65 C66 -178.1(5)
N11 C61 C65 C64 0.2(6)
C72 C61 C65 C64 -179.1(4)
N11 C61 C65 C66 179.3(4)
C72 C61 C65 C66 0.0(6)
C64 C65 C66 C67 178.0(5)
C61 C65 C66 C67 -1.0(7)
C65 C66 C67 C68 1.2(8)
C66 C67 C68 C72 -0.3(7)
C66 C67 C68 C69 176.7(5)
C72 C68 C69 C70 -0.3(7)
C67 C68 C69 C70 -177.4(5)
C68 C69 C70 C71 -0.8(7)
C69 C70 C71 N12 1.1(7)
C69 C68 C72 N12 1.3(7)
C67 C68 C72 N12 178.5(4)
C69 C68 C72 C61 -177.9(4)
C67 C68 C72 C61 -0.7(7)
N11 C61 C72 N12 2.3(6)
C65 C61 C72 N12 -178.4(4)
N11 C61 C72 C68 -178.5(4)
C65 C61 C72 C68 0.9(6)
C3 C2 N1 C1 0.3(7)
C3 C2 N1 Ru2 178.2(4)
C5 C1 N1 C2 -0.3(6)
C12 C1 N1 C2 -179.3(4)
C5 C1 N1 Ru2 -178.6(3)
C12 C1 N1 Ru2 2.4(5)
N5 Ru2 N1 C2 135.5(12)
N4 Ru2 N1 C2 -5.5(4)
N2 Ru2 N1 C2 179.7(4)
N6 Ru2 N1 C2 91.8(4)
N3 Ru2 N1 C2 -85.5(4)
N5 Ru2 N1 C1 -46.5(14)
N4 Ru2 N1 C1 172.5(3)
N2 Ru2 N1 C1 -2.3(3)
N6 Ru2 N1 C1 -90.1(3)
N3 Ru2 N1 C1 92.6(3)
C10 C11 N2 C12 -1.5(7)
C10 C11 N2 Ru2 -179.0(3)
C8 C12 N2 C11 0.8(7)
C1 C12 N2 C11 -178.9(4)
C8 C12 N2 Ru2 178.7(4)
C1 C12 N2 Ru2 -1.1(5)
N1 Ru2 N2 C11 179.4(4)
N5 Ru2 N2 C11 -5.4(4)
N4 Ru2 N2 C11 140.4(10)
N6 Ru2 N2 C11 -84.5(4)
N3 Ru2 N2 C11 93.5(4)
N1 Ru2 N2 C12 1.8(3)
N5 Ru2 N2 C12 177.1(3)
N4 Ru2 N2 C12 -37.2(12)
N6 Ru2 N2 C12 98.0(3)
N3 Ru2 N2 C12 -84.1(3)
C15 C14 N3 C13 0.7(7)
C15 C14 N3 Ru2 172.0(3)
C17 C13 N3 C14 -1.5(7)
C24 C13 N3 C14 177.0(4)
C17 C13 N3 Ru2 -174.1(3)
C24 C13 N3 Ru2 4.4(5)
N1 Ru2 N3 C14 -83.0(4)
N5 Ru2 N3 C14 92.5(4)
N4 Ru2 N3 C14 -176.8(4)
N2 Ru2 N3 C14 -2.9(4)
N6 Ru2 N3 C14 143(3)
N1 Ru2 N3 C13 88.7(3)
N5 Ru2 N3 C13 -95.8(3)
N4 Ru2 N3 C13 -5.1(3)
N2 Ru2 N3 C13 168.8(3)
N6 Ru2 N3 C13 -45(3)
C22 C23 N4 C24 3.0(7)
C22 C23 N4 Ru2 -170.1(3)
C20 C24 N4 C23 -1.2(6)
C13 C24 N4 C23 -178.6(4)
C20 C24 N4 Ru2 172.9(3)
C13 C24 N4 Ru2 -4.4(5)
N1 Ru2 N4 C23 92.5(4)
N5 Ru2 N4 C23 -83.3(4)
N2 Ru2 N4 C23 130.9(10)
N6 Ru2 N4 C23 -3.8(4)
N3 Ru2 N4 C23 178.6(4)
N1 Ru2 N4 C24 -80.9(3)
N5 Ru2 N4 C24 103.3(3)
N2 Ru2 N4 C24 -42.5(12)
N6 Ru2 N4 C24 -177.2(3)
N3 Ru2 N4 C24 5.2(3)
C27 C26 N5 C25 -0.2(6)
C27 C26 N5 Ru2 -176.4(3)
C29 C25 N5 C26 -2.3(6)
C36 C25 N5 C26 176.5(4)
C29 C25 N5 Ru2 174.5(3)
C36 C25 N5 Ru2 -6.8(4)
N1 Ru2 N5 C26 138.4(12)
N4 Ru2 N5 C26 -80.6(4)
N2 Ru2 N5 C26 94.8(4)
N6 Ru2 N5 C26 -177.3(4)
N3 Ru2 N5 C26 -0.2(4)
N1 Ru2 N5 C25 -37.9(14)
N4 Ru2 N5 C25 103.1(3)
N2 Ru2 N5 C25 -81.5(3)
N6 Ru2 N5 C25 6.4(3)
N3 Ru2 N5 C25 -176.5(3)
C34 C35 N6 C36 1.2(7)
C34 C35 N6 Ru2 177.0(4)
C32 C36 N6 C35 -0.8(6)
C25 C36 N6 C35 179.6(4)
C32 C36 N6 Ru2 -177.2(3)
C25 C36 N6 Ru2 3.2(5)
N1 Ru2 N6 C35 -5.9(4)
N5 Ru2 N6 C35 178.9(4)
N4 Ru2 N6 C35 88.0(4)
N2 Ru2 N6 C35 -86.1(4)
N3 Ru2 N6 C35 127(3)
N1 Ru2 N6 C36 170.1(3)
N5 Ru2 N6 C36 -5.2(3)
N4 Ru2 N6 C36 -96.0(3)
N2 Ru2 N6 C36 89.8(3)
N3 Ru2 N6 C36 -57(3)
C39 C38 N7 C37 1.3(7)
C39 C38 N7 Ru1 -177.0(3)
C41 C37 N7 C38 0.4(6)
C48 C37 N7 C38 -179.6(4)
C41 C37 N7 Ru1 179.0(3)
C48 C37 N7 Ru1 -1.0(5)
N12 Ru1 N7 C38 -89.0(4)
N9 Ru1 N7 C38 120.3(10)
N11 Ru1 N7 C38 -8.6(4)
N10 Ru1 N7 C38 90.7(4)
N8 Ru1 N7 C38 178.5(4)
N12 Ru1 N7 C37 92.6(3)
N9 Ru1 N7 C37 -58.0(11)
N11 Ru1 N7 C37 173.0(3)
N10 Ru1 N7 C37 -87.7(3)
N8 Ru1 N7 C37 0.1(3)
C46 C47 N8 C48 2.0(7)
C46 C47 N8 Ru1 -175.4(3)
C37 C48 N8 C47 -179.4(4)
C44 C48 N8 C47 -0.2(6)
C37 C48 N8 Ru1 -1.6(5)
C44 C48 N8 Ru1 177.6(3)
N12 Ru1 N8 C47 87.4(4)
N9 Ru1 N8 C47 -9.0(4)
N11 Ru1 N8 C47 129.8(9)
N7 Ru1 N8 C47 178.3(4)
N10 Ru1 N8 C47 -88.2(4)
N12 Ru1 N8 C48 -90.2(3)
N9 Ru1 N8 C48 173.5(3)
N11 Ru1 N8 C48 -47.8(11)
N7 Ru1 N8 C48 0.8(3)
N10 Ru1 N8 C48 94.2(3)
C51 C50 N9 C49 2.1(7)
C51 C50 N9 Ru1 -176.6(4)
C60 C49 N9 C50 177.8(4)
C53 C49 N9 C50 -2.7(7)
C60 C49 N9 Ru1 -3.4(5)
C53 C49 N9 Ru1 176.2(3)
N12 Ru1 N9 C50 3.2(4)
N11 Ru1 N9 C50 -77.2(4)
N7 Ru1 N9 C50 153.7(9)
N10 Ru1 N9 C50 -176.1(4)
N8 Ru1 N9 C50 96.6(4)
N12 Ru1 N9 C49 -175.5(3)
N11 Ru1 N9 C49 104.1(3)
N7 Ru1 N9 C49 -25.0(12)
N10 Ru1 N9 C49 5.1(3)
N8 Ru1 N9 C49 -82.2(3)
C58 C59 N10 C60 -0.7(6)
C58 C59 N10 Ru1 172.3(3)
C49 C60 N10 C59 -179.4(4)
C56 C60 N10 C59 1.3(6)
C49 C60 N10 Ru1 6.4(5)
C56 C60 N10 Ru1 -172.8(4)
N12 Ru1 N10 C59 172(2)
N9 Ru1 N10 C59 -179.5(4)
N11 Ru1 N10 C59 90.7(4)
N7 Ru1 N10 C59 -3.8(4)
N8 Ru1 N10 C59 -83.4(4)
N12 Ru1 N10 C60 -15(2)
N9 Ru1 N10 C60 -6.2(3)
N11 Ru1 N10 C60 -95.9(3)
N7 Ru1 N10 C60 169.5(3)
N8 Ru1 N10 C60 90.0(3)
C63 C62 N11 C61 1.3(6)
C63 C62 N11 Ru1 -177.0(3)
C65 C61 N11 C62 -1.3(6)
C72 C61 N11 C62 178.1(4)
C65 C61 N11 Ru1 177.3(3)
C72 C61 N11 Ru1 -3.4(5)
N12 Ru1 N11 C62 -179.1(4)
N9 Ru1 N11 C62 -83.2(4)
N7 Ru1 N11 C62 90.1(4)
N10 Ru1 N11 C62 -3.7(4)
N8 Ru1 N11 C62 137.8(9)
N12 Ru1 N11 C61 2.5(3)
N9 Ru1 N11 C61 98.5(3)
N7 Ru1 N11 C61 -88.2(3)
N10 Ru1 N11 C61 178.0(3)
N8 Ru1 N11 C61 -40.6(11)
C70 C71 N12 C72 -0.2(6)
C70 C71 N12 Ru1 177.7(3)
C68 C72 N12 C71 -1.0(6)
C61 C72 N12 C71 178.2(4)
C68 C72 N12 Ru1 -179.2(3)
C61 C72 N12 Ru1 0.0(5)
N9 Ru1 N12 C71 90.3(4)
N11 Ru1 N12 C71 -179.4(4)
N7 Ru1 N12 C71 -85.5(4)
N10 Ru1 N12 C71 99(2)
N8 Ru1 N12 C71 -5.8(4)
N9 Ru1 N12 C72 -91.8(3)
N11 Ru1 N12 C72 -1.4(3)
N7 Ru1 N12 C72 92.5(3)
N10 Ru1 N12 C72 -83(2)
N8 Ru1 N12 C72 172.2(3)
